data_4100644
loop_
_publ_author_name
'Cametti, Massimo'
'Nissinen, Maija'
'Dalla Cort, Antonella'
'Mandolini, Luigi'
'Rissanen, Kari'

_publ_section_title
;
 Recognition of Alkali Metal Halide Contact Ion Pairs by Uranyl--Salophen
 Receptors Bearing Aromatic Sidearms. The Role of Cation--\p Interactions
;
_journal_coden_ASTM JACSAT
_journal_issue 11
_journal_name_full 'Journal of the American Chemical Society'
_journal_page_first 3831
_journal_page_last 3837
_journal_paper_doi 10.1021/ja042807n
_journal_volume 127
_journal_year 2005
_chemical_formula_moiety 'C34 H26 N2 O6 U , Cs1+ , F1- , (C2H3N)2'
_chemical_formula_sum 'C38 H32 Cs F N4 O6 U'
_chemical_formula_weight 1030.62
_space_group_IT_number 14
_symmetry_cell_setting monoclinic
_symmetry_space_group_name_Hall '-P 2yn'
_symmetry_space_group_name_H-M 'P 1 21/n 1'
_cell_angle_alpha 90.00
_cell_angle_beta 107.568(2)
_cell_angle_gamma 90.00
_cell_formula_units_Z 4
_cell_length_a 16.3779(7)
_cell_length_b 13.9653(6)
_cell_length_c 16.6928(5)
_cell_measurement_temperature 173(2)
_cell_volume 3639.9(2)
_diffrn_ambient_temperature 173(2)
_exptl_crystal_density_diffrn 1.881
_cod_depositor_comments
;
 Added full bibliography and corrected the author names.
 
 Antanas Vaitkus,
 2019-04-05
;
_cod_original_sg_symbol_H-M 'P 21/n'
_cod_database_code 4100644

loop_
_symmetry_equiv_pos_as_xyz
'x, y, z'
'-x+1/2, y+1/2, -z+1/2'
'-x, -y, -z'
'x-1/2, -y-1/2, z-1/2'

loop_
_atom_site_label
_atom_site_type_symbol
_atom_site_fract_x
_atom_site_fract_y
_atom_site_fract_z
_atom_site_U_iso_or_equiv
_atom_site_adp_type
_atom_site_occupancy
_atom_site_symmetry_multiplicity
_atom_site_calc_flag
_atom_site_refinement_flags
_atom_site_disorder_assembly
_atom_site_disorder_group
C1 C 0.8601(3) 0.5151(4) 0.4349(3) 0.0177(11) Uani 1 1 d . . .
C2 C 0.8823(3) 0.4440(4) 0.4958(3) 0.0195(11) Uani 1 1 d . . .
C3 C 0.9333(3) 0.3679(4) 0.4866(3) 0.0249(12) Uani 1 1 d . . .
H3 H 0.9486 0.3192 0.5282 0.030 Uiso 1 1 calc R . .
C4 C 0.9620(3) 0.3630(4) 0.4164(3) 0.0321(14) Uani 1 1 d . . .
H4 H 0.9982 0.3120 0.4108 0.039 Uiso 1 1 calc R . .
C5 C 0.9378(3) 0.4321(4) 0.3552(3) 0.0286(14) Uani 1 1 d . . .
H5 H 0.9564 0.4276 0.3066 0.034 Uiso 1 1 calc R . .
C6 C 0.8867(3) 0.5082(4) 0.3633(3) 0.0252(12) Uani 1 1 d . . .
H6 H 0.8699 0.5553 0.3205 0.030 Uiso 1 1 calc R . .
C8 C 0.8952(3) 0.4184(4) 0.6369(3) 0.0186(11) Uani 1 1 d . . .
H8 H 0.9513 0.3979 0.6395 0.022 Uiso 1 1 calc R . .
C9 C 0.8711(3) 0.4074(4) 0.7125(3) 0.0194(11) Uani 1 1 d . . .
C10 C 0.7863(3) 0.4195(4) 0.7143(3) 0.0171(11) Uani 1 1 d . . .
C11 C 0.7670(3) 0.3923(4) 0.7897(3) 0.0196(11) Uani 1 1 d . . .
C12 C 0.8306(3) 0.3595(4) 0.8577(3) 0.0233(12) Uani 1 1 d . . .
H12 H 0.8175 0.3443 0.9079 0.028 Uiso 1 1 calc R . .
C13 C 0.9143(3) 0.3479(4) 0.8549(3) 0.0287(13) Uani 1 1 d . . .
H13 H 0.9571 0.3235 0.9025 0.034 Uiso 1 1 calc R . .
C14 C 0.9347(3) 0.3714(4) 0.7838(3) 0.0223(12) Uani 1 1 d . . .
H14 H 0.9918 0.3635 0.7822 0.027 Uiso 1 1 calc R . .
C16 C 0.6624(4) 0.3724(4) 0.8609(3) 0.0307(14) Uani 1 1 d . . .
H16A H 0.6927 0.4142 0.9085 0.037 Uiso 1 1 calc R . .
H16B H 0.6812 0.3056 0.8756 0.037 Uiso 1 1 calc R . .
C17 C 0.5686(3) 0.3802(4) 0.8451(3) 0.0234(12) Uani 1 1 d . . .
C18 C 0.5354(4) 0.4443(4) 0.8897(4) 0.0370(15) Uani 1 1 d . . .
H18 H 0.5732 0.4844 0.9303 0.044 Uiso 1 1 calc R . .
C19 C 0.4482(4) 0.4516(5) 0.8769(4) 0.0455(17) Uani 1 1 d . . .
H19 H 0.4264 0.4951 0.9090 0.055 Uiso 1 1 calc R . .
C20 C 0.3931(4) 0.3944(5) 0.8164(4) 0.0433(16) Uani 1 1 d . . .
H20 H 0.3329 0.4001 0.8059 0.052 Uiso 1 1 calc R . .
C21 C 0.4248(4) 0.3297(5) 0.7715(3) 0.0380(15) Uani 1 1 d . . .
H21 H 0.3870 0.2905 0.7301 0.046 Uiso 1 1 calc R . .
C22 C 0.5116(4) 0.3223(4) 0.7870(3) 0.0323(14) Uani 1 1 d . . .
H22 H 0.5333 0.2760 0.7570 0.039 Uiso 1 1 calc R . .
C24 C 0.8197(3) 0.6755(4) 0.4243(3) 0.0201(12) Uani 1 1 d . . .
H24 H 0.8687 0.6838 0.4058 0.024 Uiso 1 1 calc R . .
C25 C 0.7676(3) 0.7594(4) 0.4229(3) 0.0196(11) Uani 1 1 d . . .
C26 C 0.6828(3) 0.7524(4) 0.4290(3) 0.0171(11) Uani 1 1 d . . .
C27 C 0.6322(3) 0.8371(4) 0.4136(3) 0.0192(11) Uani 1 1 d . . .
C28 C 0.6658(4) 0.9238(4) 0.3996(3) 0.0260(12) Uani 1 1 d . . .
H28 H 0.6314 0.9798 0.3915 0.031 Uiso 1 1 calc R . .
C29 C 0.7506(4) 0.9299(4) 0.3971(4) 0.0311(14) Uani 1 1 d . . .
H29 H 0.7740 0.9900 0.3890 0.037 Uiso 1 1 calc R . .
C30 C 0.7993(3) 0.8484(4) 0.4066(3) 0.0278(13) Uani 1 1 d . . .
H30 H 0.8557 0.8523 0.4021 0.033 Uiso 1 1 calc R . .
C32 C 0.4946(3) 0.9088(4) 0.3979(4) 0.0289(13) Uani 1 1 d . . .
H32A H 0.4960 0.9397 0.3449 0.035 Uiso 1 1 calc R . .
H32B H 0.5153 0.9554 0.4442 0.035 Uiso 1 1 calc R . .
C33 C 0.4048(3) 0.8782(4) 0.3911(3) 0.0242(12) Uani 1 1 d . . .
C34 C 0.3475(4) 0.8592(4) 0.3133(3) 0.0281(13) Uani 1 1 d . . .
H34 H 0.3651 0.8663 0.2644 0.034 Uiso 1 1 calc R . .
C35 C 0.2653(4) 0.8304(4) 0.3055(4) 0.0374(15) Uani 1 1 d . . .
H35 H 0.2267 0.8178 0.2513 0.045 Uiso 1 1 calc R . .
C36 C 0.2383(4) 0.8193(5) 0.3761(4) 0.0407(16) Uani 1 1 d . . .
H36 H 0.1816 0.7987 0.3709 0.049 Uiso 1 1 calc R . .
C37 C 0.2959(4) 0.8390(5) 0.4548(4) 0.0425(17) Uani 1 1 d . . .
H37 H 0.2783 0.8320 0.5038 0.051 Uiso 1 1 calc R . .
C38 C 0.3775(4) 0.8684(4) 0.4620(3) 0.0327(14) Uani 1 1 d . . .
H38 H 0.4159 0.8822 0.5159 0.039 Uiso 1 1 calc R . .
N7 N 0.8490(3) 0.4531(3) 0.5657(3) 0.0193(9) Uani 1 1 d . . .
N23 N 0.8068(2) 0.5909(3) 0.4480(2) 0.0182(9) Uani 1 1 d . . .
O1 O 0.6545(2) 0.4631(2) 0.4656(2) 0.0235(8) Uani 1 1 d . . .
O2 O 0.7719(2) 0.6403(3) 0.6096(2) 0.0238(8) Uani 1 1 d . . .
O10 O 0.7248(2) 0.4488(2) 0.6487(2) 0.0209(8) Uani 1 1 d . . .
O15 O 0.6826(2) 0.4013(3) 0.7856(2) 0.0245(8) Uani 1 1 d . . .
O26 O 0.6499(2) 0.6721(2) 0.4443(2) 0.0200(8) Uani 1 1 d . . .
O31 O 0.5486(2) 0.8247(2) 0.4140(2) 0.0220(8) Uani 1 1 d . . .
N100 N 1.0087(3) 0.1995(4) 0.6578(3) 0.0431(13) Uani 1 1 d . . .
F1 F 0.59018(17) 0.5787(2) 0.56958(17) 0.0251(7) Uani 1 1 d . . .
Cs1 Cs 0.45638(2) 0.62832(2) 0.41349(2) 0.02733(10) Uani 1 1 d . . .
U1 U 0.710567(11) 0.552459(13) 0.539301(10) 0.01563(8) Uani 1 1 d . . .
C101 C 0.9954(4) 0.1577(5) 0.7106(4) 0.0344(14) Uani 1 1 d . . .
C102 C 0.9798(5) 0.1046(5) 0.7793(4) 0.0508(18) Uani 1 1 d . . .
H10A H 1.0275 0.0604 0.8031 0.076 Uiso 1 1 calc R . .
H10B H 0.9265 0.0682 0.7584 0.076 Uiso 1 1 calc R . .
H10C H 0.9750 0.1494 0.8229 0.076 Uiso 1 1 calc R . .
C104 C 0.6886(4) 1.2353(5) 0.3192(4) 0.0358(14) Uiso 1 1 d . . .
C105 C 0.7216(5) 1.3315(5) 0.3212(4) 0.0526(18) Uiso 1 1 d . . .
H10D H 0.6973 1.3719 0.3562 0.079 Uiso 1 1 calc R . .
H10E H 0.7058 1.3573 0.2640 0.079 Uiso 1 1 calc R . .
H10F H 0.7842 1.3303 0.3447 0.079 Uiso 1 1 calc R . .
N103 N 0.6638(4) 1.1597(4) 0.3190(3) 0.0539(15) Uiso 1 1 d . . .

loop_
_atom_site_aniso_label
_atom_site_aniso_U_11
_atom_site_aniso_U_22
_atom_site_aniso_U_33
_atom_site_aniso_U_23
_atom_site_aniso_U_13
_atom_site_aniso_U_12
C1 0.012(3) 0.021(3) 0.022(3) -0.003(2) 0.007(2) -0.005(2)
C2 0.016(3) 0.027(3) 0.016(3) -0.003(2) 0.007(2) -0.003(2)
C3 0.021(3) 0.028(3) 0.026(3) 0.003(2) 0.008(2) 0.007(2)
C4 0.023(3) 0.041(4) 0.033(3) -0.007(3) 0.011(2) 0.006(3)
C5 0.026(3) 0.037(4) 0.029(3) -0.012(3) 0.017(2) -0.004(3)
C6 0.025(3) 0.030(3) 0.023(3) -0.004(2) 0.011(2) -0.006(3)
C8 0.009(3) 0.018(3) 0.030(3) 0.001(2) 0.007(2) 0.001(2)
C9 0.019(3) 0.017(3) 0.022(3) 0.001(2) 0.007(2) -0.001(2)
C10 0.016(3) 0.014(3) 0.019(3) -0.001(2) 0.002(2) 0.000(2)
C11 0.020(3) 0.017(3) 0.024(3) 0.002(2) 0.011(2) -0.004(2)
C12 0.029(3) 0.024(3) 0.017(3) 0.002(2) 0.006(2) -0.004(2)
C13 0.019(3) 0.037(4) 0.024(3) 0.005(2) -0.003(2) 0.003(3)
C14 0.015(3) 0.025(3) 0.024(3) 0.000(2) 0.002(2) -0.001(2)
C16 0.035(3) 0.037(4) 0.025(3) 0.011(3) 0.017(2) 0.009(3)
C17 0.025(3) 0.024(3) 0.027(3) 0.011(2) 0.016(2) 0.006(2)
C18 0.033(4) 0.034(4) 0.046(4) -0.004(3) 0.017(3) 0.003(3)
C19 0.034(4) 0.051(5) 0.058(4) -0.013(3) 0.022(3) 0.008(3)
C20 0.023(3) 0.057(5) 0.053(4) 0.007(4) 0.016(3) 0.004(3)
C21 0.035(4) 0.051(4) 0.030(3) -0.002(3) 0.013(3) -0.009(3)
C22 0.046(4) 0.032(4) 0.026(3) 0.001(3) 0.022(3) 0.003(3)
C24 0.012(3) 0.031(3) 0.019(3) -0.001(2) 0.006(2) -0.003(2)
C25 0.017(3) 0.019(3) 0.023(3) 0.002(2) 0.007(2) -0.003(2)
C26 0.019(3) 0.021(3) 0.011(2) -0.001(2) 0.0029(19) -0.004(2)
C27 0.018(3) 0.023(3) 0.016(3) 0.000(2) 0.005(2) -0.004(2)
C28 0.030(3) 0.017(3) 0.033(3) 0.002(2) 0.013(2) -0.001(2)
C29 0.032(3) 0.026(4) 0.042(3) 0.003(3) 0.021(3) -0.006(3)
C30 0.019(3) 0.035(4) 0.031(3) -0.001(3) 0.012(2) -0.007(3)
C32 0.031(3) 0.020(3) 0.040(3) 0.005(3) 0.015(3) 0.006(3)
C33 0.021(3) 0.014(3) 0.035(3) 0.001(2) 0.005(2) 0.005(2)
C34 0.031(3) 0.027(3) 0.026(3) 0.002(2) 0.008(2) 0.008(3)
C35 0.037(4) 0.036(4) 0.032(3) -0.008(3) -0.001(3) 0.003(3)
C36 0.023(3) 0.045(4) 0.049(4) -0.004(3) 0.003(3) -0.009(3)
C37 0.030(4) 0.066(5) 0.034(3) 0.007(3) 0.015(3) 0.004(3)
C38 0.022(3) 0.046(4) 0.025(3) -0.004(3) -0.001(2) 0.005(3)
N7 0.014(2) 0.020(3) 0.024(2) -0.0001(18) 0.0066(18) -0.0005(18)
N23 0.014(2) 0.022(3) 0.019(2) 0.0005(19) 0.0052(17) -0.0022(19)
O1 0.027(2) 0.023(2) 0.0205(18) 0.0031(15) 0.0070(15) -0.0034(16)
O2 0.021(2) 0.028(2) 0.0225(19) 0.0001(16) 0.0063(15) -0.0003(16)
O10 0.0152(19) 0.027(2) 0.0205(18) 0.0117(15) 0.0062(14) 0.0037(15)
O15 0.021(2) 0.031(2) 0.0240(19) 0.0105(16) 0.0120(15) 0.0047(17)
O26 0.0140(18) 0.020(2) 0.0262(18) 0.0073(15) 0.0062(14) -0.0015(16)
O31 0.019(2) 0.018(2) 0.0303(19) 0.0028(15) 0.0090(15) 0.0009(16)
N100 0.041(3) 0.044(4) 0.048(3) 0.007(3) 0.019(3) 0.009(3)
F1 0.0188(16) 0.0300(18) 0.0296(16) 0.0074(13) 0.0117(12) 0.0043(13)
Cs1 0.01835(19) 0.0272(2) 0.0338(2) 0.01060(15) 0.00387(14) -0.00454(14)
U1 0.01249(11) 0.01805(12) 0.01675(11) 0.00288(8) 0.00502(7) -0.00049(8)
C101 0.028(3) 0.035(4) 0.041(4) 0.000(3) 0.012(3) 0.004(3)
C102 0.058(5) 0.056(5) 0.040(4) 0.004(3) 0.017(3) -0.009(4)

loop_
_geom_bond_atom_site_label_1
_geom_bond_atom_site_label_2
_geom_bond_distance
_geom_bond_site_symmetry_2
_geom_bond_publ_flag
C1 C2 1.389(7) . ?
C1 C6 1.393(7) . ?
C1 N23 1.430(6) . ?
C2 C3 1.389(7) . ?
C2 N7 1.434(6) . ?
C3 C4 1.389(7) . ?
C4 C5 1.374(8) . ?
C5 C6 1.385(8) . ?
C8 N7 1.295(6) . ?
C8 C9 1.441(7) . ?
C9 C10 1.408(7) . ?
C9 C14 1.416(7) . ?
C10 O10 1.310(6) . ?
C10 C11 1.437(7) . ?
C11 C12 1.367(7) . ?
C11 O15 1.370(6) . ?
C12 C13 1.395(7) . ?
C13 C14 1.367(7) . ?
C16 O15 1.450(6) . ?
C16 C17 1.482(7) . ?
C17 C18 1.377(8) . ?
C17 C22 1.386(8) . ?
C18 C19 1.382(9) . ?
C19 C20 1.386(9) . ?
C20 C21 1.372(9) . ?
C21 C22 1.369(8) . ?
C22 Cs1 3.608(5) 3_666 ?
C24 N23 1.282(7) . ?
C24 C25 1.446(7) . ?
C25 C30 1.406(7) . ?
C25 C26 1.426(7) . ?
C26 O26 1.302(6) . ?
C26 C27 1.422(7) . ?
C27 C28 1.379(7) . ?
C27 O31 1.383(6) . ?
C28 C29 1.403(8) . ?
C29 C30 1.371(8) . ?
C32 O31 1.446(6) . ?
C32 C33 1.503(8) . ?
C33 C34 1.378(7) . ?
C33 C38 1.392(7) . ?
C33 Cs1 3.583(5) . ?
C34 C35 1.373(8) . ?
C34 Cs1 3.818(5) . ?
C35 C36 1.387(8) . ?
C36 C37 1.394(8) . ?
C37 C38 1.369(8) . ?
C38 Cs1 3.768(6) . ?
N7 U1 2.580(4) . ?
N23 U1 2.559(4) . ?
O1 U1 1.797(3) . ?
O1 Cs1 3.349(3) 3_666 ?
O2 U1 1.783(3) . ?
O10 U1 2.287(3) . ?
O10 Cs1 3.030(3) 3_666 ?
O15 Cs1 3.440(3) 3_666 ?
O26 U1 2.312(3) . ?
O26 Cs1 3.115(3) . ?
O31 Cs1 3.129(3) . ?
N100 C101 1.132(7) . ?
F1 U1 2.209(3) . ?
F1 Cs1 2.937(3) . ?
F1 Cs1 3.025(3) 3_666 ?
Cs1 F1 3.025(3) 3_666 ?
Cs1 O10 3.030(3) 3_666 ?
Cs1 O1 3.349(3) 3_666 ?
Cs1 O15 3.440(3) 3_666 ?
Cs1 C22 3.608(5) 3_666 ?
Cs1 U1 3.9713(4) 3_666 ?
U1 Cs1 3.9713(4) 3_666 ?
C101 C102 1.451(9) . ?
C104 N103 1.130(7) . ?
C104 C105 1.445(9) . ?
